data_7027596
loop_
_publ_author_name
'Clancy, Gerald P.'
'Clark, Howard C. S.'
'Clentsmith, Guy K. B.'
'Cloke, F. Geoffrey N.'
'Hitchcock, Peter B.'

_publ_section_title
;
 Vanadium(III) complexes incorporating the silylamino(disilylamido) ligand
 [(Me3Si)N{CH2CH2N(SiMe3)}2]2&#x2212; [N{N&#x2033;}2]2&#x2212;. Synthesis
 and crystal structure of the dimeric, non-metallocene vanadium(III)
 hydride [{V(N{N&#x2033;}2)}2(\m-H)2]
;
_journal_issue 19
_journal_name_full 'Journal of the Chemical Society, Dalton Transactions'
_journal_page_first 3345
_journal_paper_doi 10.1039/a904627e
_journal_year 1999
_chemical_formula_sum 'C26 H72 N6 Si6 V2'
_chemical_formula_weight 739.32
_chemical_name_common '[V2(H)2{SiMe3N(CH2CH2NSiMe3)2}2]'
_chemical_name_systematic
; 
  ? 
;
_space_group_IT_number 14
_symmetry_cell_setting monoclinic
_symmetry_space_group_name_Hall '-P 2yn'
_symmetry_space_group_name_H-M 'P 1 21/n 1'
_atom_sites_solution_hydrogens geom
_atom_sites_solution_primary direct
_atom_sites_solution_secondary difmap
_audit_creation_method SHELXL
_cell_angle_alpha 90.00(3)
_cell_angle_beta 113.73
_cell_angle_gamma 90.00
_cell_formula_units_Z 2
_cell_length_a 10.562(5)
_cell_length_b 18.902(2)
_cell_length_c 11.236
_cell_measurement_reflns_used 25
_cell_measurement_temperature 173(2)
_cell_measurement_theta_max 10
_cell_measurement_theta_min 7
_cell_volume 2053.5(10)
_computing_cell_refinement 'Enraf-Nonius CAD4'
_computing_data_collection 'Enraf-Nonius CAD4'
_computing_molecular_graphics 'CAMERON (Watkin and Pearce,1993)'
_computing_publication_material SHELXL-93
_computing_structure_refinement 'SHELXL-93 (Sheldrick, 1993)'
_computing_structure_solution 'SHELXS-86 (Sheldrick, 1990)'
_diffrn_ambient_temperature 173(2)
_diffrn_measurement_device ' Enraf-Nonius CAD4'
_diffrn_measurement_method \w--2\q
_diffrn_radiation_monochromator graphite
_diffrn_radiation_source 'fine-focus sealed tube'
_diffrn_radiation_type MoK\a
_diffrn_radiation_wavelength 0.71073
_diffrn_reflns_av_R_equivalents 0.0506
_diffrn_reflns_av_sigmaI/netI 0.0659
_diffrn_reflns_limit_h_max 13
_diffrn_reflns_limit_h_min 0
_diffrn_reflns_limit_k_max 24
_diffrn_reflns_limit_k_min 0
_diffrn_reflns_limit_l_max 13
_diffrn_reflns_limit_l_min -14
_diffrn_reflns_number 5193
_diffrn_reflns_theta_max 27.99
_diffrn_reflns_theta_min 2.15
_diffrn_standards_decay_% 0
_diffrn_standards_interval_time 120
_diffrn_standards_number 2
_exptl_absorpt_coefficient_mu 0.655
_exptl_absorpt_correction_T_max 1.00
_exptl_absorpt_correction_T_min 0.87
_exptl_absorpt_correction_type empirical
_exptl_crystal_density_diffrn 1.196
_exptl_crystal_description block
_exptl_crystal_F_000 800
_exptl_crystal_size_max 0.40
_exptl_crystal_size_mid 0.35
_exptl_crystal_size_min 0.20
_refine_diff_density_max 0.532
_refine_diff_density_min -0.441
_refine_diff_density_rms 0.082
_refine_ls_extinction_method none
_refine_ls_goodness_of_fit_all 0.998
_refine_ls_goodness_of_fit_obs 1.016
_refine_ls_hydrogen_treatment riding
_refine_ls_matrix_type full
_refine_ls_number_parameters 185
_refine_ls_number_reflns 4946
_refine_ls_number_restraints 0
_refine_ls_restrained_S_all 0.998
_refine_ls_restrained_S_obs 1.016
_refine_ls_R_factor_all 0.0698
_refine_ls_R_factor_obs 0.0480
_refine_ls_shift/esd_max 0.000
_refine_ls_shift/esd_mean 0.000
_refine_ls_structure_factor_coef Fsqd
_refine_ls_weighting_details 'w=1/[\s^2^(Fo^2^)+(0.0523P)^2^+1.5657P] where P=(Fo^2^+2Fc^2^)/3'
_refine_ls_weighting_scheme calc
_refine_ls_wR_factor_all 0.1265
_refine_ls_wR_factor_obs 0.1125
_reflns_number_observed 3800
_reflns_number_total 4946
_reflns_observed_criterion >2sigma(I)
_cod_data_source_file 904627esup1.cif
_cod_data_source_block feb1296
_cod_depositor_comments
;
The following automatic conversions were performed:

'_refine_ls_weighting_scheme' value 'calc
w=1/[\s^2^(Fo^2^)+(0.0523P)^2^+1.5657P] where P=(Fo^2^+2Fc^2^)/3' was
changed to 'calc'. New tag '_refine_ls_weighting_details' was
created. The value of the new tag was set to
'w=1/[\s^2^(Fo^2^)+(0.0523P)^2^+1.5657P] where P=(Fo^2^+2Fc^2^)/3'.

Automatic conversion script
Id: cif_fix_values 3143 2015-03-26 13:38:13Z robertas 
;
_cod_original_sg_symbol_H-M P2(1)/n
_cod_database_code 7027596

loop_
_symmetry_equiv_pos_as_xyz
'x, y, z'
'x+1/2, -y+1/2, z+1/2'
'-x, -y, -z'
'-x-1/2, y-1/2, -z-1/2'

loop_
_atom_site_aniso_label
_atom_site_aniso_U_11
_atom_site_aniso_U_22
_atom_site_aniso_U_33
_atom_site_aniso_U_23
_atom_site_aniso_U_13
_atom_site_aniso_U_12
V 0.0169(2) 0.0165(2) 0.0158(2) -0.0012(2) 0.0046(2) -0.0004(2)
Si1 0.0232(4) 0.0202(4) 0.0173(3) 0.0005(3) 0.0055(3) -0.0001(3)
Si2 0.0229(4) 0.0214(4) 0.0229(4) -0.0011(3) 0.0078(3) -0.0032(3)
Si3 0.0267(4) 0.0210(4) 0.0290(4) -0.0021(3) 0.0127(3) 0.0041(3)
N1 0.0183(11) 0.0214(11) 0.0188(10) -0.0004(9) 0.0046(9) 0.0011(9)
N2 0.0173(11) 0.0209(11) 0.0208(11) -0.0020(9) 0.0054(9) -0.0001(9)
N3 0.0231(12) 0.0190(11) 0.0262(12) -0.0043(9) 0.0099(10) -0.0020(9)
C1 0.0205(14) 0.032(2) 0.0239(14) 0.0013(12) 0.0059(11) 0.0021(12)
C2 0.0174(13) 0.0289(15) 0.0297(15) 0.0021(12) 0.0093(11) 0.0024(11)
C3 0.0254(15) 0.0274(15) 0.0251(14) -0.0086(11) 0.0086(12) -0.0090(12)
C4 0.031(2) 0.0240(14) 0.036(2) -0.0122(13) 0.0136(13) -0.0064(12)
C5 0.046(2) 0.028(2) 0.037(2) 0.0090(13) 0.018(2) 0.0067(14)
C6 0.032(2) 0.038(2) 0.0247(14) -0.0099(13) 0.0090(13) -0.0035(13)
C7 0.033(2) 0.039(2) 0.0273(15) -0.0035(13) 0.0126(13) -0.0087(14)
C8 0.035(2) 0.033(2) 0.029(2) 0.0017(13) 0.0074(13) 0.0038(13)
C9 0.032(2) 0.033(2) 0.0274(15) -0.0020(12) 0.0129(13) -0.0021(13)
C10 0.035(2) 0.032(2) 0.039(2) -0.0015(14) 0.0138(14) -0.0107(14)
C11 0.055(2) 0.059(2) 0.055(2) 0.018(2) 0.037(2) 0.023(2)
C12 0.032(2) 0.064(3) 0.052(2) -0.025(2) 0.005(2) 0.013(2)
C13 0.045(2) 0.029(2) 0.083(3) 0.000(2) 0.026(2) 0.008(2)

loop_
_atom_site_label
_atom_site_type_symbol
_atom_site_fract_x
_atom_site_fract_y
_atom_site_fract_z
_atom_site_U_iso_or_equiv
_atom_site_thermal_displace_type
_atom_site_occupancy
_atom_site_calc_flag
_atom_site_refinement_flags
V V 0.09437(4) 0.04528(2) 0.09661(4) 0.01705(12) Uani 1 d .
H1 H -0.0607(30) -0.0098(15) 0.0645(27) 0.018(7) Uiso 1 d .
Si1 Si 0.20053(8) -0.03278(4) 0.38240(7) 0.0211(2) Uani 1 d .
Si2 Si 0.28877(8) 0.14995(4) -0.01833(7) 0.0229(2) Uani 1 d .
Si3 Si -0.12437(8) 0.16573(4) 0.11890(8) 0.0251(2) Uani 1 d .
N1 N 0.2218(2) -0.00506(12) 0.2444(2) 0.0205(5) Uani 1 d .
N2 N 0.2823(2) 0.10483(12) 0.1203(2) 0.0204(5) Uani 1 d .
N3 N 0.0362(2) 0.13596(12) 0.1342(2) 0.0228(5) Uani 1 d .
C1 C 0.3693(3) 0.0034(2) 0.2716(3) 0.0265(6) Uani 1 d .
H1A H 0.4109(3) -0.0438(2) 0.2735(3) 0.032 Uiso 1 calc R
H1B H 0.4174(3) 0.0253(2) 0.3582(3) 0.032 Uiso 1 calc R
C2 C 0.3901(3) 0.0491(2) 0.1696(3) 0.0254(6) Uani 1 d .
H2A H 0.4826(3) 0.0715(2) 0.2080(3) 0.030 Uiso 1 calc R
H2B H 0.3867(3) 0.0189(2) 0.0963(3) 0.030 Uiso 1 calc R
C3 C 0.2882(3) 0.1530(2) 0.2268(3) 0.0265(6) Uani 1 d .
H3A H 0.3597(3) 0.1896(2) 0.2405(3) 0.032 Uiso 1 calc R
H3B H 0.3140(3) 0.1258(2) 0.3085(3) 0.032 Uiso 1 calc R
C4 C 0.1492(3) 0.1880(2) 0.1932(3) 0.0304(7) Uani 1 d .
H4A H 0.1448(3) 0.2080(2) 0.2728(3) 0.037 Uiso 1 calc R
H4B H 0.1377(3) 0.2273(2) 0.1314(3) 0.037 Uiso 1 calc R
C5 C 0.3055(4) -0.1146(2) 0.4489(3) 0.0367(7) Uani 1 d .
H5A H 0.4025(4) -0.1053(2) 0.4660(3) 0.055 Uiso 1 calc R
H5B H 0.2706(4) -0.1531(2) 0.3855(3) 0.055 Uiso 1 calc R
H5C H 0.2981(4) -0.1283(2) 0.5301(3) 0.055 Uiso 1 calc R
C6 C 0.2607(3) 0.0377(2) 0.5100(3) 0.0323(7) Uani 1 d .
H6A H 0.3575(3) 0.0493(2) 0.5294(3) 0.049 Uiso 1 calc R
H6B H 0.2528(3) 0.0206(2) 0.5890(3) 0.049 Uiso 1 calc R
H6C H 0.2035(3) 0.0800(2) 0.4783(3) 0.049 Uiso 1 calc R
C7 C 0.0181(3) -0.0518(2) 0.3511(3) 0.0328(7) Uani 1 d .
H7A H -0.0175(3) -0.0886(2) 0.2845(3) 0.049 Uiso 1 calc R
H7B H -0.0371(3) -0.0087(2) 0.3207(3) 0.049 Uiso 1 calc R
H7C H 0.0123(3) -0.0681(2) 0.4315(3) 0.049 Uiso 1 calc R
C8 C 0.1225(3) 0.1958(2) -0.1125(3) 0.0338(7) Uani 1 d .
H8A H 0.1033(3) 0.2300(2) -0.0563(3) 0.051 Uiso 1 calc R
H8B H 0.0476(3) 0.1609(2) -0.1444(3) 0.051 Uiso 1 calc R
H8C H 0.1290(3) 0.2206(2) -0.1864(3) 0.051 Uiso 1 calc R
C9 C 0.3305(3) 0.0843(2) -0.1203(3) 0.0305(7) Uani 1 d .
H9A H 0.4185(3) 0.0611(2) -0.0681(3) 0.046 Uiso 1 calc R
H9B H 0.3383(3) 0.1084(2) -0.1943(3) 0.046 Uiso 1 calc R
H9C H 0.2569(3) 0.0488(2) -0.1523(3) 0.046 Uiso 1 calc R
C10 C 0.4302(3) 0.2171(2) 0.0391(3) 0.0353(7) Uani 1 d .
H10A H 0.4102(3) 0.2523(2) 0.0932(3) 0.053 Uiso 1 calc R
H10B H 0.4366(3) 0.2406(2) -0.0360(3) 0.053 Uiso 1 calc R
H10C H 0.5182(3) 0.1937(2) 0.0904(3) 0.053 Uiso 1 calc R
C11 C -0.1680(4) 0.1356(2) 0.2557(4) 0.0518(10) Uani 1 d .
H11A H -0.0958(4) 0.1512(2) 0.3383(4) 0.078 Uiso 1 calc R
H11B H -0.1741(4) 0.0839(2) 0.2547(4) 0.078 Uiso 1 calc R
H11C H -0.2570(4) 0.1559(2) 0.2460(4) 0.078 Uiso 1 calc R
C12 C -0.2621(4) 0.1357(2) -0.0366(4) 0.0532(11) Uani 1 d .
H12A H -0.2401(4) 0.1514(2) -0.1093(4) 0.080 Uiso 1 calc R
H12B H -0.3509(4) 0.1560(2) -0.0457(4) 0.080 Uiso 1 calc R
H12C H -0.2680(4) 0.0840(2) -0.0370(4) 0.080 Uiso 1 calc R
C13 C -0.1300(4) 0.2644(2) 0.1184(4) 0.0522(10) Uani 1 d .
H13A H -0.0585(4) 0.2825(2) 0.1992(4) 0.078 Uiso 1 calc R
H13B H -0.2211(4) 0.2802(2) 0.1114(4) 0.078 Uiso 1 calc R
H13C H -0.1134(4) 0.2824(2) 0.0441(4) 0.078 Uiso 1 calc R

loop_
_atom_type_symbol
_atom_type_description
_atom_type_scat_dispersion_real
_atom_type_scat_dispersion_imag
_atom_type_scat_source
C C 0.0033 0.0016 'International Tables Vol C Tables 4.2.6.8 and 6.1.1.4'
H H 0.0000 0.0000 'International Tables Vol C Tables 4.2.6.8 and 6.1.1.4'
N N 0.0061 0.0033 'International Tables Vol C Tables 4.2.6.8 and 6.1.1.4'
Si Si 0.0817 0.0704 'International Tables Vol C Tables 4.2.6.8 and 6.1.1.4'
V V 0.3005 0.5294 'International Tables Vol C Tables 4.2.6.8 and 6.1.1.4'

loop_
_geom_angle_atom_site_label_1
_geom_angle_atom_site_label_2
_geom_angle_atom_site_label_3
_geom_angle
_geom_angle_site_symmetry_1
_geom_angle_site_symmetry_3
N1 V N3 115.27(10) . .
N1 V N2 82.21(9) . .
N3 V N2 82.55(9) . .
N1 V V 113.17(7) . 3
N3 V V 120.97(8) . 3
N2 V V 135.92(6) . 3
N1 V H1 98.5(9) . .
N3 V H1 102.0(9) . .
N2 V H1 174.4(9) . .
V V H1 38.8(9) 3 .
N1 Si1 C7 112.87(13) . .
N1 Si1 C6 110.08(13) . .
C7 Si1 C6 106.91(15) . .
N1 Si1 C5 109.70(13) . .
C7 Si1 C5 108.6(2) . .
C6 Si1 C5 108.5(2) . .
N2 Si2 C9 108.53(12) . .
N2 Si2 C8 110.93(13) . .
C9 Si2 C8 111.37(14) . .
N2 Si2 C10 109.05(13) . .
C9 Si2 C10 108.16(15) . .
C8 Si2 C10 108.7(2) . .
N3 Si3 C12 111.11(14) . .
N3 Si3 C11 112.14(15) . .
C12 Si3 C11 108.8(2) . .
N3 Si3 C13 110.8(2) . .
C12 Si3 C13 106.9(2) . .
C11 Si3 C13 106.9(2) . .
C1 N1 Si1 110.8(2) . .
C1 N1 V 116.2(2) . .
Si1 N1 V 128.71(13) . .
C3 N2 C2 110.9(2) . .
C3 N2 Si2 113.8(2) . .
C2 N2 Si2 111.6(2) . .
C3 N2 V 98.9(2) . .
C2 N2 V 101.6(2) . .
Si2 N2 V 118.90(11) . .
C4 N3 Si3 114.2(2) . .
C4 N3 V 114.7(2) . .
Si3 N3 V 130.95(13) . .
N1 C1 C2 111.6(2) . .
N1 C1 H1A 109.31(15) . .
C2 C1 H1A 109.3(2) . .
N1 C1 H1B 109.31(14) . .
C2 C1 H1B 109.3(2) . .
H1A C1 H1B 108.0 . .
N2 C2 C1 111.3(2) . .
N2 C2 H2A 109.38(14) . .
C1 C2 H2A 109.38(15) . .
N2 C2 H2B 109.38(14) . .
C1 C2 H2B 109.4(2) . .
H2A C2 H2B 108.0 . .
N2 C3 C4 110.2(2) . .
N2 C3 H3A 109.62(14) . .
C4 C3 H3A 109.6(2) . .
N2 C3 H3B 109.62(15) . .
C4 C3 H3B 109.6(2) . .
H3A C3 H3B 108.1 . .
N3 C4 C3 110.3(2) . .
N3 C4 H4A 109.6(2) . .
C3 C4 H4A 109.6(2) . .
N3 C4 H4B 109.6(2) . .
C3 C4 H4B 109.6(2) . .
H4A C4 H4B 108.1 . .
Si1 C5 H5A 109.47(11) . .
Si1 C5 H5B 109.47(11) . .
H5A C5 H5B 109.5 . .
Si1 C5 H5C 109.47(11) . .
H5A C5 H5C 109.5 . .
H5B C5 H5C 109.5 . .
Si1 C6 H6A 109.47(10) . .
Si1 C6 H6B 109.47(10) . .
H6A C6 H6B 109.5 . .
Si1 C6 H6C 109.47(10) . .
H6A C6 H6C 109.5 . .
H6B C6 H6C 109.5 . .
Si1 C7 H7A 109.47(10) . .
Si1 C7 H7B 109.47(11) . .
H7A C7 H7B 109.5 . .
Si1 C7 H7C 109.47(10) . .
H7A C7 H7C 109.5 . .
H7B C7 H7C 109.5 . .
Si2 C8 H8A 109.47(10) . .
Si2 C8 H8B 109.47(11) . .
H8A C8 H8B 109.5 . .
Si2 C8 H8C 109.47(11) . .
H8A C8 H8C 109.5 . .
H8B C8 H8C 109.5 . .
Si2 C9 H9A 109.47(10) . .
Si2 C9 H9B 109.47(10) . .
H9A C9 H9B 109.5 . .
Si2 C9 H9C 109.47(10) . .
H9A C9 H9C 109.5 . .
H9B C9 H9C 109.5 . .
Si2 C10 H10A 109.47(11) . .
Si2 C10 H10B 109.47(11) . .
H10A C10 H10B 109.5 . .
Si2 C10 H10C 109.47(11) . .
H10A C10 H10C 109.5 . .
H10B C10 H10C 109.5 . .
Si3 C11 H11A 109.47(14) . .
Si3 C11 H11B 109.47(14) . .
H11A C11 H11B 109.5 . .
Si3 C11 H11C 109.47(12) . .
H11A C11 H11C 109.5 . .
H11B C11 H11C 109.5 . .
Si3 C12 H12A 109.47(15) . .
Si3 C12 H12B 109.47(12) . .
H12A C12 H12B 109.5 . .
Si3 C12 H12C 109.47(14) . .
H12A C12 H12C 109.5 . .
H12B C12 H12C 109.5 . .
Si3 C13 H13A 109.47(14) . .
Si3 C13 H13B 109.47(12) . .
H13A C13 H13B 109.5 . .
Si3 C13 H13C 109.47(14) . .
H13A C13 H13C 109.5 . .
H13B C13 H13C 109.5 . .

loop_
_geom_bond_atom_site_label_1
_geom_bond_atom_site_label_2
_geom_bond_distance
_geom_bond_site_symmetry_2
V N1 1.917(2) .
V N3 1.924(2) .
V N2 2.203(2) .
V V 2.8521(12) 3
V H1 1.85(3) .
Si1 N1 1.735(2) .
Si1 C7 1.849(3) .
Si1 C6 1.871(3) .
Si1 C5 1.875(3) .
Si2 N2 1.801(2) .
Si2 C9 1.858(3) .
Si2 C8 1.860(3) .
Si2 C10 1.867(3) .
Si3 N3 1.728(3) .
Si3 C12 1.856(4) .
Si3 C11 1.862(4) .
Si3 C13 1.866(4) .
N1 C1 1.471(4) .
N2 C3 1.485(3) .
N2 C2 1.485(3) .
N3 C4 1.481(4) .
C1 C2 1.520(4) .
C1 H1A 0.99 .
C1 H1B 0.99 .
C2 H2A 0.99 .
C2 H2B 0.99 .
C3 C4 1.514(4) .
C3 H3A 0.99 .
C3 H3B 0.99 .
C4 H4A 0.99 .
C4 H4B 0.99 .
C5 H5A 0.98 .
C5 H5B 0.98 .
C5 H5C 0.98 .
C6 H6A 0.98 .
C6 H6B 0.98 .
C6 H6C 0.98 .
C7 H7A 0.98 .
C7 H7B 0.98 .
C7 H7C 0.98 .
C8 H8A 0.98 .
C8 H8B 0.98 .
C8 H8C 0.98 .
C9 H9A 0.98 .
C9 H9B 0.98 .
C9 H9C 0.98 .
C10 H10A 0.98 .
C10 H10B 0.98 .
C10 H10C 0.98 .
C11 H11A 0.98 .
C11 H11B 0.98 .
C11 H11C 0.98 .
C12 H12A 0.98 .
C12 H12B 0.98 .
C12 H12C 0.98 .
C13 H13A 0.98 .
C13 H13B 0.98 .
C13 H13C 0.98 .
